data_7711132
loop_
_publ_author_name
'Youssef, Heba'
'Sch\"afer, Thomas C.'
'Becker, Jonathan'
'Sedykh, Alexander E.'
'Basso, Leonardo'
'Pietzonka, Clemens'
'Taydakov, Ilya V.'
'Kraus, Florian'
'M\"uller-Buschbaum, Klaus'

_publ_section_title
;
 3D-Frameworks and 2D-Networks of Lanthanide Coordination Polymers with
 3-Pyridylpyrazole: Photophysical and Magnetic Properties
;
_journal_name_full 'Dalton Transactions'
_journal_paper_doi 10.1039/D2DT01999J
_journal_year 2022
_chemical_formula_sum 'C8 H8 Cl4 N3 Nd'
_chemical_formula_weight 432.21
_chemical_name_systematic 15
_chemical_properties_physical Air-sensitive,Moisture-sensitive
_space_group_crystal_system monoclinic
_space_group_IT_number 15
_space_group_name_Hall '-C 2yc'
_space_group_name_H-M_alt 'C 1 2/c 1'
_atom_sites_solution_hydrogens geom
_atom_sites_solution_primary direct
_atom_sites_solution_secondary difmap
_audit_creation_method SHELXL-2018/3
_audit_update_record
;
2022-08-29 deposited with the CCDC.	2022-09-02 downloaded from the CCDC.
;
_cell_angle_alpha 90
_cell_angle_beta 97.014(2)
_cell_angle_gamma 90
_cell_formula_units_Z 8
_cell_length_a 13.3671(10)
_cell_length_b 8.6825(7)
_cell_length_c 20.9285(16)
_cell_measurement_reflns_used 8022
_cell_measurement_temperature 100(2)
_cell_measurement_theta_max 27.44
_cell_measurement_theta_min 2.80
_cell_volume 2410.8(3)
_computing_cell_refinement 'SAINT 7.46A (Bruker-AXS, 2015)'
_computing_data_collection 'APEX2 v2011.4.0 (Bruker-AXS, 2015)'
_computing_data_reduction 'SAINT 7.46A (Bruker-AXS, 2015)'
_computing_molecular_graphics 'Bruker SHELXTL'
_computing_publication_material 'Bruker SHELXTL'
_computing_structure_refinement 'SHELXL-2018/3 (Sheldrick, 2018)'
_computing_structure_solution 'SHELXT 2014/5 (Sheldrick, 2014)'
_diffrn_ambient_temperature 100(2)
_diffrn_measured_fraction_theta_full 1.000
_diffrn_measured_fraction_theta_max 0.999
_diffrn_measurement_device_type 'Bruker PHOTON100'
_diffrn_measurement_method '\f and \w scans'
_diffrn_radiation_type MoK\a
_diffrn_radiation_wavelength 0.71073
_diffrn_reflns_av_R_equivalents 0.0685
_diffrn_reflns_av_unetI/netI 0.0480
_diffrn_reflns_Laue_measured_fraction_full 1.000
_diffrn_reflns_Laue_measured_fraction_max 0.999
_diffrn_reflns_limit_h_max 17
_diffrn_reflns_limit_h_min -14
_diffrn_reflns_limit_k_max 11
_diffrn_reflns_limit_k_min -11
_diffrn_reflns_limit_l_max 27
_diffrn_reflns_limit_l_min -27
_diffrn_reflns_number 17823
_diffrn_reflns_point_group_measured_fraction_full 1.000
_diffrn_reflns_point_group_measured_fraction_max 0.999
_diffrn_reflns_theta_full 25.242
_diffrn_reflns_theta_max 27.522
_diffrn_reflns_theta_min 1.961
_diffrn_source 'I\mS micro-focus sealed tube, multilayer optics'
_exptl_absorpt_coefficient_mu 5.166
_exptl_absorpt_correction_T_max 0.7456
_exptl_absorpt_correction_T_min 0.6071
_exptl_absorpt_correction_type multi-scan
_exptl_absorpt_process_details 'SADABS (Sheldrick, 2009)'
_exptl_crystal_colour colourless
_exptl_crystal_density_diffrn 2.382
_exptl_crystal_density_method 'not measured'
_exptl_crystal_description plate
_exptl_crystal_F_000 1640
_exptl_crystal_recrystallization_method 'Re-crystallisation from solvent: chlorobenzene or acetonitrile'
_exptl_crystal_size_max 0.075
_exptl_crystal_size_mid 0.065
_exptl_crystal_size_min 0.002
_refine_diff_density_max 3.086
_refine_diff_density_min -2.352
_refine_diff_density_rms 0.279
_refine_ls_extinction_method none
_refine_ls_goodness_of_fit_ref 1.134
_refine_ls_hydrogen_treatment constr
_refine_ls_matrix_type full
_refine_ls_number_parameters 145
_refine_ls_number_reflns 2783
_refine_ls_number_restraints 0
_refine_ls_restrained_S_all 1.134
_refine_ls_R_factor_all 0.0647
_refine_ls_R_factor_gt 0.0461
_refine_ls_shift/su_max 0.000
_refine_ls_shift/su_mean 0.000
_refine_ls_structure_factor_coef Fsqd
_refine_ls_weighting_details 'w=1/[\s^2^(Fo^2^)+(0.0271P)^2^+96.9770P] where P=(Fo^2^+2Fc^2^)/3'
_refine_ls_weighting_scheme calc
_refine_ls_wR_factor_gt 0.1021
_refine_ls_wR_factor_ref 0.1092
_reflns_Friedel_coverage 0.000
_reflns_number_gt 2250
_reflns_number_total 2783
_reflns_threshold_expression 'I > 2\s(I)'
_cod_data_source_file d2dt01999j2.cif
_cod_data_source_block 2D_Nd3-PyPzH2Cl4
_cod_original_sg_symbol_H-M 'C 2/c'
_cod_database_code 7711132
_shelx_shelxl_version_number 2018/3
_shelx_space_group_comment
; 
The symmetry employed for this shelxl refinement is uniquely defined 
by the following loop, which should always be used as a source of 
symmetry information in preference to the above space-group names. 
They are only intended as comments. 
;
_shelx_estimated_absorpt_t_min 0.698
_shelx_estimated_absorpt_t_max 0.990
_exptl_absorpt_special_details
;
Semi-empirical absorption corrections were performed by utilizing
the redundancy of the data to analyse equivalent intensities in
terms of a multipolar spherical harmonic expansion and
compensating for it.
;

loop_
_space_group_symop_operation_xyz
'x, y, z'
'-x, y, -z+1/2'
'x+1/2, y+1/2, z'
'-x+1/2, y+1/2, -z+1/2'
'-x, -y, -z'
'x, -y, z-1/2'
'-x+1/2, -y+1/2, -z'
'x+1/2, -y+1/2, z-1/2'

loop_
_atom_site_label
_atom_site_type_symbol
_atom_site_fract_x
_atom_site_fract_y
_atom_site_fract_z
_atom_site_U_iso_or_equiv
_atom_site_adp_type
_atom_site_occupancy
_atom_site_site_symmetry_order
_atom_site_calc_flag
_atom_site_refinement_flags_posn
_atom_site_refinement_flags_adp
_atom_site_refinement_flags_occupancy
_atom_site_disorder_assembly
_atom_site_disorder_group
Nd1 Nd 0.31991(3) 0.61033(5) 0.24774(2) 0.00828(13) Uani 1 1 d . . . . .
Cl1 Cl 0.35488(14) 0.9210(2) 0.23934(9) 0.0115(4) Uani 1 1 d . . . . .
Cl2 Cl 0.23664(15) 0.5872(2) 0.12121(9) 0.0131(4) Uani 1 1 d . . . . .
Cl3 Cl 0.36623(14) 0.2966(2) 0.24813(9) 0.0113(4) Uani 1 1 d . . . . .
Cl4 Cl 0.51078(13) 0.6173(2) 0.32825(9) 0.0107(4) Uani 1 1 d . . . . .
N1 N 0.4842(6) 0.8077(9) 0.6299(3) 0.0198(16) Uani 1 1 d . . . . .
H1A H 0.513708 0.762850 0.664948 0.024 Uiso 1 1 calc R U . . .
N2 N 0.3253(5) 0.7357(8) 0.4120(3) 0.0128(14) Uani 1 1 d . . . . .
H2A H 0.322451 0.833692 0.401171 0.015 Uiso 1 1 calc R U . . .
N3 N 0.2950(5) 0.6196(7) 0.3710(3) 0.0101(13) Uani 1 1 d . . . . .
C1 C 0.4460(6) 0.7191(10) 0.5811(4) 0.0173(18) Uani 1 1 d . . . . .
H1 H 0.451913 0.610321 0.584621 0.021 Uiso 1 1 calc R U . . .
C2 C 0.4801(6) 0.9623(11) 0.6284(4) 0.0186(19) Uani 1 1 d . . . . .
H2 H 0.510683 1.021466 0.663676 0.022 Uiso 1 1 calc R U . . .
C3 C 0.4305(6) 1.0333(10) 0.5747(4) 0.0179(18) Uani 1 1 d . . . . .
H3 H 0.423841 1.142224 0.573224 0.022 Uiso 1 1 calc R U . . .
C4 C 0.3910(6) 0.9451(10) 0.5233(4) 0.0151(17) Uani 1 1 d . . . . .
H4 H 0.358525 0.994253 0.485812 0.018 Uiso 1 1 calc R U . . .
C5 C 0.3975(6) 0.7845(10) 0.5250(4) 0.0141(17) Uani 1 1 d . . . . .
C6 C 0.3600(6) 0.6842(9) 0.4708(4) 0.0110(16) Uani 1 1 d . . . . .
C7 C 0.3541(6) 0.5240(9) 0.4693(4) 0.0151(17) Uani 1 1 d . . . . .
H7 H 0.372621 0.453539 0.503417 0.018 Uiso 1 1 calc R U . . .
C8 C 0.3144(6) 0.4910(9) 0.4058(4) 0.0145(17) Uani 1 1 d . . . . .
H8 H 0.302624 0.389843 0.389309 0.017 Uiso 1 1 calc R U . . .

loop_
_atom_site_aniso_label
_atom_site_aniso_U_11
_atom_site_aniso_U_22
_atom_site_aniso_U_33
_atom_site_aniso_U_23
_atom_site_aniso_U_13
_atom_site_aniso_U_12
Nd1 0.0078(2) 0.00445(19) 0.0127(2) -0.00038(17) 0.00165(14) 0.00055(16)
Cl1 0.0112(9) 0.0048(9) 0.0190(10) -0.0002(7) 0.0040(7) -0.0008(6)
Cl2 0.0155(9) 0.0098(9) 0.0137(9) -0.0008(7) 0.0006(7) -0.0003(7)
Cl3 0.0081(8) 0.0074(9) 0.0190(10) 0.0004(7) 0.0033(7) -0.0004(6)
Cl4 0.0090(8) 0.0088(8) 0.0145(9) 0.0018(7) 0.0024(7) -0.0011(7)
N1 0.019(4) 0.033(5) 0.007(3) 0.000(3) 0.000(3) 0.005(3)
N2 0.017(4) 0.009(3) 0.013(3) 0.000(3) 0.003(3) -0.001(3)
N3 0.010(3) 0.007(3) 0.013(3) -0.002(3) 0.004(2) -0.002(3)
C1 0.013(4) 0.022(4) 0.018(4) 0.000(4) 0.004(3) 0.003(3)
C2 0.007(4) 0.031(5) 0.019(5) -0.007(4) 0.006(3) 0.001(3)
C3 0.016(4) 0.020(5) 0.019(5) -0.003(4) 0.008(3) 0.000(4)
C4 0.017(4) 0.016(4) 0.013(4) 0.001(3) 0.005(3) 0.005(3)
C5 0.013(4) 0.014(4) 0.016(4) -0.002(3) 0.005(3) -0.002(3)
C6 0.010(4) 0.012(4) 0.012(4) -0.005(3) 0.004(3) -0.002(3)
C7 0.017(4) 0.008(4) 0.020(4) 0.002(3) 0.001(3) 0.001(3)
C8 0.017(4) 0.009(4) 0.019(4) -0.001(3) 0.007(3) -0.004(3)

loop_
_atom_type_symbol
_atom_type_description
_atom_type_scat_dispersion_real
_atom_type_scat_dispersion_imag
_atom_type_scat_source
C C 0.0033 0.0016 'International Tables Vol C Tables 4.2.6.8 and 6.1.1.4'
H H 0.0000 0.0000 'International Tables Vol C Tables 4.2.6.8 and 6.1.1.4'
N N 0.0061 0.0033 'International Tables Vol C Tables 4.2.6.8 and 6.1.1.4'
Cl Cl 0.1484 0.1585 'International Tables Vol C Tables 4.2.6.8 and 6.1.1.4'
Nd Nd -0.1943 3.0179 'International Tables Vol C Tables 4.2.6.8 and 6.1.1.4'

loop_
_geom_angle_atom_site_label_1
_geom_angle_atom_site_label_2
_geom_angle_atom_site_label_3
_geom_angle
_geom_angle_site_symmetry_1
_geom_angle_site_symmetry_3
_geom_angle_publ_flag
N3 Nd1 Cl1 94.31(15) . . ?
N3 Nd1 Cl2 149.01(14) . . ?
Cl1 Nd1 Cl2 93.55(6) . . ?
N3 Nd1 Cl3 94.67(15) . . ?
Cl1 Nd1 Cl3 156.70(5) . . ?
Cl2 Nd1 Cl3 89.73(6) . . ?
N3 Nd1 Cl4 68.70(14) . . ?
Cl1 Nd1 Cl4 82.60(6) . . ?
Cl2 Nd1 Cl4 142.14(6) . . ?
Cl3 Nd1 Cl4 80.72(6) . . ?
N3 Nd1 Cl1 74.15(14) . 4_545 ?
Cl1 Nd1 Cl1 135.14(4) . 4_545 ?
Cl2 Nd1 Cl1 79.19(6) . 4_545 ?
Cl3 Nd1 Cl1 68.12(5) . 4_545 ?
Cl4 Nd1 Cl1 128.62(5) . 4_545 ?
N3 Nd1 Cl4 136.83(14) . 2_655 ?
Cl1 Nd1 Cl4 78.20(6) . 2_655 ?
Cl2 Nd1 Cl4 74.15(6) . 2_655 ?
Cl3 Nd1 Cl4 80.54(5) . 2_655 ?
Cl4 Nd1 Cl4 68.18(6) . 2_655 ?
Cl1 Nd1 Cl4 138.60(5) 4_545 2_655 ?
N3 Nd1 Cl3 75.50(15) . 4 ?
Cl1 Nd1 Cl3 67.53(5) . 4 ?
Cl2 Nd1 Cl3 79.99(6) . 4 ?
Cl3 Nd1 Cl3 135.67(4) . 4 ?
Cl4 Nd1 Cl3 130.91(5) . 4 ?
Cl1 Nd1 Cl3 67.61(5) 4_545 4 ?
Cl4 Nd1 Cl3 135.24(5) 2_655 4 ?
Nd1 Cl1 Nd1 113.94(6) . 4 ?
Nd1 Cl3 Nd1 110.13(6) . 4_545 ?
Nd1 Cl4 Nd1 111.76(6) . 2_655 ?
C1 N1 C2 123.3(8) . . ?
C1 N1 H1A 118.3 . . ?
C2 N1 H1A 118.3 . . ?
C6 N2 N3 112.2(6) . . ?
C6 N2 H2A 123.9 . . ?
N3 N2 H2A 123.9 . . ?
C8 N3 N2 104.6(6) . . ?
C8 N3 Nd1 117.7(5) . . ?
N2 N3 Nd1 125.3(5) . . ?
N1 C1 C5 120.5(8) . . ?
N1 C1 H1 119.7 . . ?
C5 C1 H1 119.7 . . ?
N1 C2 C3 118.7(8) . . ?
N1 C2 H2 120.7 . . ?
C3 C2 H2 120.7 . . ?
C4 C3 C2 119.3(8) . . ?
C4 C3 H3 120.3 . . ?
C2 C3 H3 120.3 . . ?
C3 C4 C5 121.3(8) . . ?
C3 C4 H4 119.3 . . ?
C5 C4 H4 119.3 . . ?
C1 C5 C4 116.7(8) . . ?
C1 C5 C6 119.3(8) . . ?
C4 C5 C6 123.9(8) . . ?
N2 C6 C7 107.4(7) . . ?
N2 C6 C5 124.0(7) . . ?
C7 C6 C5 128.5(8) . . ?
C6 C7 C8 103.9(7) . . ?
C6 C7 H7 128.1 . . ?
C8 C7 H7 128.1 . . ?
N3 C8 C7 111.8(7) . . ?
N3 C8 H8 124.1 . . ?
C7 C8 H8 124.1 . . ?

loop_
_geom_bond_atom_site_label_1
_geom_bond_atom_site_label_2
_geom_bond_distance
_geom_bond_site_symmetry_2
_geom_bond_publ_flag
Nd1 N3 2.642(6) . ?
Nd1 Cl1 2.7470(18) . ?
Nd1 Cl2 2.7516(19) . ?
Nd1 Cl3 2.7929(19) . ?
Nd1 Cl4 2.8813(18) . ?
Nd1 Cl1 2.8963(19) 4_545 ?
Nd1 Cl4 2.9212(18) 2_655 ?
Nd1 Cl3 2.9778(19) 4 ?
N1 C1 1.329(11) . ?
N1 C2 1.343(12) . ?
N1 H1A 0.8800 . ?
N2 C6 1.339(10) . ?
N2 N3 1.353(9) . ?
N2 H2A 0.8800 . ?
N3 C8 1.341(10) . ?
C1 C5 1.392(12) . ?
C1 H1 0.9500 . ?
C2 C3 1.379(13) . ?
C2 H2 0.9500 . ?
C3 C4 1.372(12) . ?
C3 H3 0.9500 . ?
C4 C5 1.397(12) . ?
C4 H4 0.9500 . ?
C5 C6 1.469(11) . ?
C6 C7 1.394(11) . ?
C7 C8 1.399(12) . ?
C7 H7 0.9500 . ?
C8 H8 0.9500 . ?

loop_
_geom_hbond_atom_site_label_D
_geom_hbond_atom_site_label_H
_geom_hbond_atom_site_label_A
_geom_hbond_distance_DH
_geom_hbond_distance_HA
_geom_hbond_distance_DA
_geom_hbond_angle_DHA
_geom_hbond_site_symmetry_A
_geom_hbond_publ_flag
N1 H1A Cl3 0.88 2.33 3.176(7) 160.7 5_666 yes
N2 H2A Cl2 0.88 2.37 3.216(7) 162.4 4 yes
